data_7223074
loop_
_publ_author_name
'Meshram, Harshadas Mitaram'
'N, satish kumar'
'L, Chandrasekhara Rao'
'Nanubolu, Jagadeesh Babu'

_publ_section_title
;
 A domino green method for the rapid synthesis of novel fused isoquinoline
 derivatives via Knoevenagel/Michael/cyclisation reactions on aqueous
 media and their photophysical properties
;
_journal_name_full 'RSC Adv.'
_journal_paper_doi 10.1039/C5RA15948B
_journal_year 2015
_chemical_formula_moiety 'C20 H13 Br N3, C2 F3 O2, C2 H F3 O2'
_chemical_formula_sum 'C24 H14 Br F6 N3 O4'
_chemical_formula_weight 602.29
_chemical_name_systematic
'1:2 salt of 2-(4-bromophenyl)-4-imino-4,1b-dihydro-1H-pyrido[2,1-a]isoquinoline-3-carbonitrile and trifluoroacetic acid'
_space_group_IT_number 14
_symmetry_cell_setting monoclinic
_symmetry_space_group_name_Hall '-P 2yn'
_symmetry_space_group_name_H-M 'P 1 21/n 1'
_atom_sites_solution_hydrogens geom
_atom_sites_solution_primary direct
_atom_sites_solution_secondary difmap
_audit_creation_method SHELXL-97
_audit_update_record
;
2015-05-05 deposited with the CCDC.
2015-10-27 downloaded from the CCDC.
;
_cell_angle_alpha 90.00
_cell_angle_beta 109.6100(10)
_cell_angle_gamma 90.00
_cell_formula_units_Z 4
_cell_length_a 11.8210(7)
_cell_length_b 15.0720(9)
_cell_length_c 14.4847(9)
_cell_measurement_reflns_used 6825
_cell_measurement_temperature 293(2)
_cell_measurement_theta_max 26.52
_cell_measurement_theta_min 2.27
_cell_volume 2431.0(3)
_computing_cell_refinement 'Bruker SMART'
_computing_data_collection 'Bruker SMART'
_computing_data_reduction 'Bruker SAINT'
_computing_molecular_graphics 'Bruker SHELXTL'
_computing_publication_material 'Bruker SHELXTL'
_computing_structure_refinement 'Bruker SHELXTL'
_computing_structure_solution 'Bruker SHELXTL'
_diffrn_ambient_temperature 293(2)
_diffrn_measured_fraction_theta_full 1.000
_diffrn_measured_fraction_theta_max 1.000
_diffrn_measurement_device_type 'CCD area detector'
_diffrn_measurement_method 'phi and omega scans'
_diffrn_radiation_monochromator graphite
_diffrn_radiation_source 'fine-focus sealed tube'
_diffrn_radiation_type MoK\a
_diffrn_radiation_wavelength 0.71073
_diffrn_reflns_av_R_equivalents 0.0243
_diffrn_reflns_av_sigmaI/netI 0.0184
_diffrn_reflns_limit_h_max 14
_diffrn_reflns_limit_h_min -14
_diffrn_reflns_limit_k_max 17
_diffrn_reflns_limit_k_min -17
_diffrn_reflns_limit_l_max 17
_diffrn_reflns_limit_l_min -17
_diffrn_reflns_number 23026
_diffrn_reflns_theta_full 25.00
_diffrn_reflns_theta_max 25.00
_diffrn_reflns_theta_min 1.93
_exptl_absorpt_coefficient_mu 1.774
_exptl_absorpt_correction_T_max 0.8288
_exptl_absorpt_correction_T_min 0.6006
_exptl_absorpt_correction_type multi-scan
_exptl_absorpt_process_details 'Bruker AXS SADABS program'
_exptl_crystal_colour orange
_exptl_crystal_density_diffrn 1.646
_exptl_crystal_density_method 'not measured'
_exptl_crystal_description block
_exptl_crystal_F_000 1200
_exptl_crystal_recrystallization_method 'Re-crystallisation from solvent: Trifluroacetic acid'
_exptl_crystal_size_max 0.32
_exptl_crystal_size_mid 0.24
_exptl_crystal_size_min 0.11
_refine_diff_density_max 0.742
_refine_diff_density_min -0.735
_refine_diff_density_rms 0.053
_refine_ls_extinction_method none
_refine_ls_goodness_of_fit_ref 1.020
_refine_ls_hydrogen_treatment mixed
_refine_ls_matrix_type full
_refine_ls_number_parameters 430
_refine_ls_number_reflns 4277
_refine_ls_number_restraints 46
_refine_ls_restrained_S_all 1.067
_refine_ls_R_factor_all 0.0691
_refine_ls_R_factor_gt 0.0493
_refine_ls_shift/su_max 0.001
_refine_ls_shift/su_mean 0.000
_refine_ls_structure_factor_coef Fsqd
_refine_ls_weighting_details 'calc w=1/[\s^2^(Fo^2^)+(0.0680P)^2^+2.6979P] where P=(Fo^2^+2Fc^2^)/3'
_refine_ls_weighting_scheme calc
_refine_ls_wR_factor_gt 0.1300
_refine_ls_wR_factor_ref 0.1480
_reflns_number_gt 3110
_reflns_number_total 4277
_reflns_threshold_expression >2sigma(I)
_cod_data_source_file c5ra15948b2.cif
_cod_data_source_block aw78m
_cod_depositor_comments
;
The following automatic conversions were performed:

'_symmetry_cell_setting' value 'Monoclinic' changed to 'monoclinic'
according to
/usr/data/users/saulius/crontab/automatic-downloads/rss-feeds/RSC/lib/dictionaries/cif_core.dic
dictionary named 'cif_core.dic' version 2.4.2 from 2011-04-26.

Automatic conversion script
Id: cif_fix_values 3271 2015-04-21 07:52:19Z andrius 
;
_cod_original_sg_symbol_Hall '-P 2yn '
_cod_original_sg_symbol_H-M 'P2(1)/n  '
_cod_database_code 7223074

loop_
_symmetry_equiv_pos_as_xyz
'x, y, z'
'-x+1/2, y+1/2, -z+1/2'
'-x, -y, -z'
'x-1/2, -y-1/2, z-1/2'

loop_
_atom_site_label
_atom_site_type_symbol
_atom_site_fract_x
_atom_site_fract_y
_atom_site_fract_z
_atom_site_U_iso_or_equiv
_atom_site_adp_type
_atom_site_occupancy
_atom_site_symmetry_multiplicity
_atom_site_calc_flag
_atom_site_refinement_flags
_atom_site_disorder_assembly
_atom_site_disorder_group
Br1 Br -0.19670(4) 0.64820(4) 0.43519(5) 0.1061(3) Uani 1 1 d . . .
C1 C -0.0378(3) 0.6275(3) 0.5196(3) 0.0645(11) Uani 1 1 d . . .
C2 C -0.0179(3) 0.5810(3) 0.6046(3) 0.0680(11) Uani 1 1 d . . .
H2 H -0.0819 0.5581 0.6208 0.082 Uiso 1 1 calc R . .
C3 C 0.0992(3) 0.5686(3) 0.6665(3) 0.0584(9) Uani 1 1 d . . .
H3 H 0.1137 0.5375 0.7247 0.070 Uiso 1 1 calc R . .
C4 C 0.1947(3) 0.6019(2) 0.6427(2) 0.0457(8) Uani 1 1 d . . .
C5 C 0.1705(3) 0.6486(2) 0.5555(3) 0.0564(9) Uani 1 1 d . . .
H5 H 0.2338 0.6717 0.5385 0.068 Uiso 1 1 calc R . .
C6 C 0.0552(4) 0.6612(3) 0.4941(3) 0.0631(10) Uani 1 1 d . . .
H6 H 0.0401 0.6923 0.4358 0.076 Uiso 1 1 calc R . .
C7 C 0.3198(3) 0.5884(2) 0.7093(2) 0.0436(7) Uani 1 1 d . . .
C8 C 0.3487(3) 0.6020(2) 0.8090(3) 0.0460(8) Uani 1 1 d . . .
C9 C 0.4651(3) 0.5936(2) 0.8731(2) 0.0433(7) Uani 1 1 d . . .
C10 C 0.5294(3) 0.5481(2) 0.7379(3) 0.0495(8) Uani 1 1 d . . .
C11 C 0.4109(3) 0.5609(2) 0.6745(2) 0.0469(8) Uani 1 1 d . . .
C12 C 0.3884(3) 0.5409(3) 0.5733(3) 0.0562(9) Uani 1 1 d . . .
C13 C 0.6765(3) 0.5683(3) 0.8979(3) 0.0597(10) Uani 1 1 d . . .
H13 H 0.7361 0.5540 0.8718 0.072 Uiso 1 1 calc R . .
C14 C 0.7070(3) 0.5872(3) 0.9924(3) 0.0599(10) Uani 1 1 d . . .
H14 H 0.7878 0.5863 1.0309 0.072 Uiso 1 1 calc R . .
C15 C 0.6202(3) 0.6087(2) 1.0370(3) 0.0511(8) Uani 1 1 d . . .
C16 C 0.4983(3) 0.6114(2) 0.9772(2) 0.0453(8) Uani 1 1 d . . .
C17 C 0.4118(3) 0.6324(2) 1.0204(3) 0.0528(9) Uani 1 1 d . . .
H17 H 0.3309 0.6332 0.9822 0.063 Uiso 1 1 calc R . .
C18 C 0.4451(4) 0.6517(3) 1.1178(3) 0.0637(10) Uani 1 1 d . . .
H18 H 0.3868 0.6656 1.1455 0.076 Uiso 1 1 calc R . .
C19 C 0.5659(4) 0.6507(3) 1.1764(3) 0.0696(11) Uani 1 1 d . . .
H19 H 0.5878 0.6651 1.2425 0.084 Uiso 1 1 calc R . .
C20 C 0.6519(4) 0.6286(3) 1.1370(3) 0.0636(10) Uani 1 1 d . . .
H20 H 0.7321 0.6268 1.1768 0.076 Uiso 1 1 calc R . .
C21 C 0.9455(4) 0.2991(4) 0.7993(4) 0.1050(18) Uani 1 1 d D . .
C22 C 0.9170(4) 0.3950(4) 0.8182(4) 0.0762(13) Uani 1 1 d . A .
C23 C 0.9519(4) 0.7421(4) 0.8918(4) 0.0977(17) Uani 1 1 d D . .
C24 C 1.0135(4) 0.6548(4) 0.8894(4) 0.0785(13) Uani 1 1 d . B .
F1 F 1.0595(5) 0.2787(5) 0.8368(9) 0.117(3) Uani 0.58 1 d PDU A 1
F2 F 0.8985(19) 0.2671(13) 0.7110(8) 0.149(4) Uani 0.58 1 d PDU A 1
F3 F 0.8974(6) 0.2424(3) 0.8442(5) 0.179(2) Uani 0.89 1 d PD A 1
F4 F 0.8943(16) 0.741(3) 0.9538(14) 0.118(5) Uani 0.64 1 d PDU B 1
F5 F 0.8783(6) 0.7615(5) 0.8033(4) 0.180(3) Uani 0.82 1 d PD B 1
F6 F 1.0238(10) 0.8103(5) 0.9150(11) 0.172(6) Uani 0.64 1 d PDU B 1
F1D F 1.0384(9) 0.2950(10) 0.7691(11) 0.150(4) Uani 0.42 1 d PDU A 2
F2D F 0.873(3) 0.290(2) 0.7093(12) 0.163(5) Uani 0.42 1 d PDU A 2
F3D F 1.017(4) 0.261(3) 0.8779(16) 0.112(13) Uani 0.11 1 d PD A 2
F4D F 0.865(3) 0.742(5) 0.928(3) 0.114(6) Uani 0.36 1 d PDU B 2
F5D F 0.992(4) 0.8172(13) 0.872(3) 0.17(2) Uani 0.18 1 d PD B 2
F6D F 1.0400(17) 0.7762(11) 0.9636(13) 0.206(7) Uani 0.36 1 d PDU B 2
H8 H 0.290(9) 0.618(7) 0.831(2) 0.248 Uiso 1 1 d . . .
H1N H 0.600(3) 0.511(3) 0.646(3) 0.056(12) Uiso 1 1 d . . .
H2N H 0.679(3) 0.487(2) 0.7406(17) 0.095(16) Uiso 1 1 d D . .
H3O H 0.974(10) 0.538(8) 0.871(9) 0.24(5) Uiso 1 1 d . . .
N1 N 0.3733(3) 0.5258(3) 0.4932(3) 0.0772(10) Uani 1 1 d . . .
N2 N 0.6154(3) 0.5182(3) 0.7073(3) 0.0654(9) Uani 1 1 d D . .
N3 N 0.5557(2) 0.56945(18) 0.8362(2) 0.0470(7) Uani 1 1 d . . .
O1 O 1.0017(18) 0.4458(15) 0.8329(15) 0.094(5) Uani 0.56 1 d P A 1
O2 O 0.8144(3) 0.4114(3) 0.8083(4) 0.1276(16) Uani 1 1 d . . .
O3 O 0.9324(15) 0.5938(14) 0.8587(12) 0.094(4) Uani 0.51 1 d P B 1
O4 O 1.1113(3) 0.6518(3) 0.8866(4) 0.1229(16) Uani 1 1 d . . .
O1D O 1.008(2) 0.438(2) 0.870(2) 0.135(10) Uani 0.44 1 d P A 2
O3D O 0.9570(19) 0.5891(17) 0.9105(13) 0.111(6) Uani 0.49 1 d P B 2

loop_
_atom_site_aniso_label
_atom_site_aniso_U_11
_atom_site_aniso_U_22
_atom_site_aniso_U_33
_atom_site_aniso_U_23
_atom_site_aniso_U_13
_atom_site_aniso_U_12
Br1 0.0526(3) 0.0865(4) 0.1345(5) -0.0042(3) -0.0276(3) 0.0047(2)
C1 0.041(2) 0.057(2) 0.076(3) -0.009(2) -0.0055(18) 0.0071(17)
C2 0.0391(19) 0.073(3) 0.088(3) -0.007(2) 0.0166(19) -0.0039(18)
C3 0.0427(19) 0.065(2) 0.065(2) 0.0017(18) 0.0149(17) 0.0033(17)
C4 0.0392(17) 0.0462(18) 0.0492(19) -0.0055(15) 0.0114(14) 0.0034(14)
C5 0.051(2) 0.055(2) 0.061(2) -0.0003(18) 0.0164(17) 0.0055(16)
C6 0.060(2) 0.058(2) 0.058(2) 0.0016(18) 0.0026(18) 0.0112(18)
C7 0.0373(16) 0.0409(17) 0.053(2) 0.0023(14) 0.0162(14) 0.0022(13)
C8 0.0352(16) 0.0492(19) 0.053(2) -0.0001(15) 0.0141(14) 0.0035(14)
C9 0.0338(16) 0.0411(17) 0.055(2) 0.0009(14) 0.0157(14) 0.0011(13)
C10 0.0396(17) 0.051(2) 0.063(2) 0.0017(17) 0.0234(16) 0.0058(15)
C11 0.0416(17) 0.0483(19) 0.053(2) 0.0020(15) 0.0185(15) 0.0039(14)
C12 0.0455(19) 0.064(2) 0.064(3) 0.0015(19) 0.0236(18) 0.0106(17)
C13 0.0287(16) 0.072(2) 0.076(3) -0.006(2) 0.0139(17) 0.0001(16)
C14 0.0308(17) 0.065(2) 0.076(3) -0.001(2) 0.0063(17) -0.0011(15)
C15 0.0385(17) 0.0465(19) 0.062(2) 0.0040(16) 0.0088(16) -0.0021(14)
C16 0.0387(17) 0.0417(17) 0.052(2) 0.0026(15) 0.0111(15) -0.0008(14)
C17 0.0431(18) 0.057(2) 0.056(2) 0.0033(17) 0.0138(16) 0.0020(15)
C18 0.062(2) 0.077(3) 0.053(2) 0.0019(19) 0.0207(19) 0.0024(19)
C19 0.070(3) 0.082(3) 0.049(2) -0.002(2) 0.010(2) -0.004(2)
C20 0.050(2) 0.073(3) 0.057(2) 0.0050(19) 0.0024(18) -0.0030(18)
C21 0.088(4) 0.107(5) 0.114(5) -0.023(4) 0.027(4) 0.012(4)
C22 0.055(3) 0.089(3) 0.079(3) 0.000(3) 0.015(2) 0.023(3)
C23 0.076(3) 0.106(4) 0.126(5) 0.003(4) 0.054(4) -0.010(3)
C24 0.047(2) 0.104(4) 0.091(3) -0.011(3) 0.033(2) -0.007(2)
F1 0.070(3) 0.100(4) 0.175(8) -0.002(6) 0.033(5) 0.039(3)
F2 0.142(8) 0.133(9) 0.170(5) -0.069(5) 0.051(5) 0.014(5)
F3 0.198(6) 0.102(3) 0.265(8) 0.029(4) 0.117(6) 0.011(4)
F4 0.118(10) 0.104(5) 0.172(11) -0.005(10) 0.102(11) 0.002(11)
F5 0.156(5) 0.210(7) 0.170(6) 0.092(5) 0.052(4) 0.073(5)
F6 0.140(7) 0.061(5) 0.363(17) 0.008(6) 0.147(9) -0.025(5)
F1D 0.108(6) 0.150(7) 0.191(8) -0.053(7) 0.050(6) 0.032(5)
F2D 0.139(11) 0.161(13) 0.188(7) -0.093(7) 0.054(6) 0.007(8)
F3D 0.10(2) 0.14(3) 0.10(2) 0.04(2) 0.04(2) 0.07(3)
F4D 0.084(10) 0.097(6) 0.182(14) 0.002(13) 0.074(11) 0.012(9)
F5D 0.22(4) 0.17(3) 0.21(3) 0.12(3) 0.18(3) 0.09(3)
F6D 0.170(9) 0.092(10) 0.379(19) -0.008(10) 0.122(12) -0.017(9)
N1 0.071(2) 0.100(3) 0.067(2) -0.005(2) 0.0314(19) 0.016(2)
N2 0.0460(18) 0.087(3) 0.068(2) -0.004(2) 0.0258(17) 0.0164(17)
N3 0.0319(13) 0.0494(16) 0.0602(18) -0.0011(13) 0.0160(12) 0.0024(11)
O1 0.084(10) 0.075(6) 0.146(11) 0.006(7) 0.069(10) 0.006(6)
O2 0.056(2) 0.117(3) 0.188(4) -0.036(3) 0.012(2) 0.024(2)
O3 0.051(6) 0.077(6) 0.163(13) 0.003(10) 0.046(8) 0.004(5)
O4 0.055(2) 0.169(4) 0.155(4) -0.056(3) 0.047(2) -0.017(2)
O1D 0.044(8) 0.102(13) 0.22(3) -0.033(15) -0.003(11) 0.020(8)
O3D 0.068(9) 0.091(8) 0.186(17) 0.001(13) 0.058(11) 0.011(6)

loop_
_atom_type_symbol
_atom_type_description
_atom_type_scat_dispersion_real
_atom_type_scat_dispersion_imag
_atom_type_scat_source
C C 0.0033 0.0016 'International Tables Vol C Tables 4.2.6.8 and 6.1.1.4'
H H 0.0000 0.0000 'International Tables Vol C Tables 4.2.6.8 and 6.1.1.4'
N N 0.0061 0.0033 'International Tables Vol C Tables 4.2.6.8 and 6.1.1.4'
Br Br -0.2901 2.4595 'International Tables Vol C Tables 4.2.6.8 and 6.1.1.4'
F F 0.0171 0.0103 'International Tables Vol C Tables 4.2.6.8 and 6.1.1.4'
O O 0.0106 0.0060 'International Tables Vol C Tables 4.2.6.8 and 6.1.1.4'

loop_
_geom_angle_atom_site_label_1
_geom_angle_atom_site_label_2
_geom_angle_atom_site_label_3
_geom_angle
C2 C1 C6 121.5(4)
C2 C1 Br1 120.0(3)
C6 C1 Br1 118.5(3)
C1 C2 C3 118.9(4)
C1 C2 H2 120.5
C3 C2 H2 120.5
C4 C3 C2 120.8(4)
C4 C3 H3 119.6
C2 C3 H3 119.6
C3 C4 C5 118.4(3)
C3 C4 C7 120.5(3)
C5 C4 C7 121.1(3)
C6 C5 C4 121.1(4)
C6 C5 H5 119.4
C4 C5 H5 119.4
C5 C6 C1 119.3(4)
C5 C6 H6 120.4
C1 C6 H6 120.4
C8 C7 C11 118.1(3)
C8 C7 C4 120.1(3)
C11 C7 C4 121.8(3)
C7 C8 C9 121.9(3)
C7 C8 H8 118(4)
C9 C8 H8 121(4)
C8 C9 N3 119.0(3)
C8 C9 C16 122.8(3)
N3 C9 C16 118.2(3)
N2 C10 N3 119.4(3)
N2 C10 C11 122.6(4)
N3 C10 C11 118.0(3)
C7 C11 C10 121.6(3)
C7 C11 C12 122.1(3)
C10 C11 C12 116.2(3)
N1 C12 C11 178.2(4)
C14 C13 N3 121.3(3)
C14 C13 H13 119.3
N3 C13 H13 119.3
C13 C14 C15 122.1(3)
C13 C14 H14 119.0
C15 C14 H14 119.0
C20 C15 C16 119.4(3)
C20 C15 C14 122.3(3)
C16 C15 C14 118.2(3)
C17 C16 C15 118.7(3)
C17 C16 C9 121.5(3)
C15 C16 C9 119.8(3)
C18 C17 C16 120.6(3)
C18 C17 H17 119.7
C16 C17 H17 119.7
C17 C18 C19 120.6(4)
C17 C18 H18 119.7
C19 C18 H18 119.7
C20 C19 C18 120.2(4)
C20 C19 H19 119.9
C18 C19 H19 119.9
C19 C20 C15 120.4(4)
C19 C20 H20 119.8
C15 C20 H20 119.8
F3D C21 F2 129(2)
F3D C21 F2D 148(2)
F2 C21 F2D 20.3(14)
F3D C21 F1 42.3(17)
F2 C21 F1 111.1(10)
F2D C21 F1 129.2(15)
F3D C21 F1D 84.5(18)
F2 C21 F1D 77.5(13)
F2D C21 F1D 90.5(18)
F1 C21 F1D 42.9(6)
F3D C21 F3 63(2)
F2 C21 F3 97.6(14)
F2D C21 F3 100(2)
F1 C21 F3 101.4(7)
F1D C21 F3 133.1(9)
F3D C21 C22 112(2)
F2 C21 C22 118.7(8)
F2D C21 C22 99.5(11)
F1 C21 C22 113.9(6)
F1D C21 C22 111.4(8)
F3 C21 C22 111.6(5)
O2 C22 O1 129.0(11)
O2 C22 O1D 125.9(13)
O1 C22 O1D 24.5(17)
O2 C22 C21 116.6(5)
O1 C22 C21 114.0(11)
O1D C22 C21 113.7(13)
F4 C23 F5D 119(2)
F4 C23 F4D 18(3)
F5D C23 F4D 119(4)
F4 C23 F6 106.5(17)
F5D C23 F6 28(2)
F4D C23 F6 115(3)
F4 C23 F6D 85.3(17)
F5D C23 F6D 65(2)
F4D C23 F6D 102(3)
F6 C23 F6D 37.6(9)
F4 C23 F5 110.4(12)
F5D C23 F5 76(2)
F4D C23 F5 92.3(19)
F6 C23 F5 103.6(9)
F6D C23 F5 141.0(10)
F4 C23 C24 111.7(17)
F5D C23 C24 122.6(18)
F4D C23 C24 118(3)
F6 C23 C24 114.5(7)
F6D C23 C24 95.7(11)
F5 C23 C24 109.7(5)
O4 C24 O3D 125.1(11)
O4 C24 O3 125.9(10)
O3D C24 O3 32.0(10)
O4 C24 C23 121.6(5)
O3D C24 C23 111.8(11)
O3 C24 C23 108.6(9)
C10 N2 H1N 118(3)
C10 N2 H2N 127(3)
H1N N2 H2N 111(3)
C10 N3 C9 121.1(3)
C10 N3 C13 118.6(3)
C9 N3 C13 120.3(3)
C24 O3 H3O 106(7)
C24 O3D H3O 103(7)

loop_
_geom_bond_atom_site_label_1
_geom_bond_atom_site_label_2
_geom_bond_distance
Br1 C1 1.892(4)
C1 C2 1.367(6)
C1 C6 1.369(6)
C2 C3 1.387(5)
C2 H2 0.9300
C3 C4 1.380(5)
C3 H3 0.9300
C4 C5 1.389(5)
C4 C7 1.484(4)
C5 C6 1.368(5)
C5 H5 0.9300
C6 H6 0.9300
C7 C8 1.383(5)
C7 C11 1.396(4)
C8 C9 1.383(4)
C8 H8 0.89(9)
C9 N3 1.396(4)
C9 C16 1.450(5)
C10 N2 1.318(5)
C10 N3 1.389(4)
C10 C11 1.407(5)
C11 C12 1.431(5)
C12 N1 1.136(5)
C13 C14 1.325(5)
C13 N3 1.408(4)
C13 H13 0.9300
C14 C15 1.421(5)
C14 H14 0.9300
C15 C20 1.402(5)
C15 C16 1.411(5)
C16 C17 1.403(5)
C17 C18 1.363(5)
C17 H17 0.9300
C18 C19 1.395(6)
C18 H18 0.9300
C19 C20 1.363(6)
C19 H19 0.9300
C20 H20 0.9300
C21 F3D 1.298(5)
C21 F2 1.304(5)
C21 F2D 1.305(5)
C21 F1 1.310(5)
C21 F1D 1.312(5)
C21 F3 1.314(5)
C21 C22 1.529(8)
C22 O2 1.198(5)
C22 O1 1.22(2)
C22 O1D 1.26(3)
C23 F4 1.297(5)
C23 F5D 1.298(6)
C23 F4D 1.298(5)
C23 F6 1.304(5)
C23 F6D 1.305(5)
C23 F5 1.318(5)
C23 C24 1.509(7)
C24 O4 1.171(5)
C24 O3D 1.29(2)
C24 O3 1.29(2)
N2 H1N 0.85(4)
N2 H2N 0.879(6)
O3 H3O 0.96(12)
O3D H3O 1.02(12)

loop_
_geom_torsion_atom_site_label_1
_geom_torsion_atom_site_label_2
_geom_torsion_atom_site_label_3
_geom_torsion_atom_site_label_4
_geom_torsion
C6 C1 C2 C3 0.5(6)
Br1 C1 C2 C3 -178.4(3)
C1 C2 C3 C4 -0.5(6)
C2 C3 C4 C5 0.4(6)
C2 C3 C4 C7 179.9(3)
C3 C4 C5 C6 -0.3(5)
C7 C4 C5 C6 -179.9(3)
C4 C5 C6 C1 0.3(6)
C2 C1 C6 C5 -0.4(6)
Br1 C1 C6 C5 178.5(3)
C3 C4 C7 C8 -45.1(5)
C5 C4 C7 C8 134.5(4)
C3 C4 C7 C11 134.0(4)
C5 C4 C7 C11 -46.4(5)
C11 C7 C8 C9 3.5(5)
C4 C7 C8 C9 -177.4(3)
C7 C8 C9 N3 -1.0(5)
C7 C8 C9 C16 177.1(3)
C8 C7 C11 C10 -0.8(5)
C4 C7 C11 C10 -179.9(3)
C8 C7 C11 C12 176.7(3)
C4 C7 C11 C12 -2.4(5)
N2 C10 C11 C7 176.7(4)
N3 C10 C11 C7 -4.3(5)
N2 C10 C11 C12 -1.0(5)
N3 C10 C11 C12 178.1(3)
C7 C11 C12 N1 144(14)
C10 C11 C12 N1 -38(15)
N3 C13 C14 C15 0.6(6)
C13 C14 C15 C20 179.9(4)
C13 C14 C15 C16 -1.2(6)
C20 C15 C16 C17 -1.2(5)
C14 C15 C16 C17 179.9(3)
C20 C15 C16 C9 178.1(3)
C14 C15 C16 C9 -0.8(5)
C8 C9 C16 C17 4.5(5)
N3 C9 C16 C17 -177.4(3)
C8 C9 C16 C15 -174.7(3)
N3 C9 C16 C15 3.4(5)
C15 C16 C17 C18 1.3(5)
C9 C16 C17 C18 -177.9(3)
C16 C17 C18 C19 -0.1(6)
C17 C18 C19 C20 -1.4(7)
C18 C19 C20 C15 1.5(6)
C16 C15 C20 C19 -0.2(6)
C14 C15 C20 C19 178.7(4)
F3D C21 C22 O2 -116(2)
F2 C21 C22 O2 64.6(16)
F2D C21 C22 O2 57(2)
F1 C21 C22 O2 -161.7(8)
F1D C21 C22 O2 151.7(9)
F3 C21 C22 O2 -47.6(7)
F3D C21 C22 O1 71(3)
F2 C21 C22 O1 -109.1(18)
F2D C21 C22 O1 -116(2)
F1 C21 C22 O1 24.6(13)
F1D C21 C22 O1 -22.0(13)
F3 C21 C22 O1 138.7(11)
F3D C21 C22 O1D 44(3)
F2 C21 C22 O1D -136(2)
F2D C21 C22 O1D -143(2)
F1 C21 C22 O1D -2.2(16)
F1D C21 C22 O1D -48.8(16)
F3 C21 C22 O1D 111.9(14)
F4 C23 C24 O4 -137.4(14)
F5D C23 C24 O4 14(2)
F4D C23 C24 O4 -157(2)
F6 C23 C24 O4 -16.3(11)
F6D C23 C24 O4 -50.2(13)
F5 C23 C24 O4 99.7(7)
F4 C23 C24 O3D 29.5(16)
F5D C23 C24 O3D -179(2)
F4D C23 C24 O3D 10(3)
F6 C23 C24 O3D 150.6(12)
F6D C23 C24 O3D 116.7(14)
F5 C23 C24 O3D -93.3(11)
F4 C23 C24 O3 63.5(15)
F5D C23 C24 O3 -145(2)
F4D C23 C24 O3 44(3)
F6 C23 C24 O3 -175.4(12)
F6D C23 C24 O3 150.7(14)
F5 C23 C24 O3 -59.4(10)
N2 C10 N3 C9 -174.1(3)
C11 C10 N3 C9 6.9(5)
N2 C10 N3 C13 7.4(5)
C11 C10 N3 C13 -171.7(3)
C8 C9 N3 C10 -4.4(5)
C16 C9 N3 C10 177.5(3)
C8 C9 N3 C13 174.1(3)
C16 C9 N3 C13 -4.0(5)
C14 C13 N3 C10 -179.3(4)
C14 C13 N3 C9 2.1(6)
